data_2237304
loop_
_publ_author_name
'Kafka, Stanislav'
'Pevec, Andrej'
'Proisl, Karel'
'Kimmel, Roman'
'Ko\<smrlj, Janez'

_publ_section_title
;
 4-Hydroxy-1-methyl-3-phenylquinolin-2(1<i>H</i>)-one
;
_journal_coeditor_code FY2079
_journal_issue 2
_journal_name_full 'Acta Crystallographica Section E'
_journal_page_first o231
_journal_paper_doi 10.1107/S1600536813000226
_journal_volume 69
_journal_year 2013
_chemical_formula_iupac 'C16 H13 N O2'
_chemical_formula_moiety 'C16 H13 N O2'
_chemical_formula_sum 'C16 H13 N O2'
_chemical_formula_weight 251.27
_chemical_melting_point_gt 495
_chemical_melting_point_lt 499
_chemical_name_systematic
;
4-Hydroxy-1-methyl-3-phenylquinolin-2(1<i>H</i>)-one
;
_space_group_IT_number 4
_symmetry_cell_setting monoclinic
_symmetry_space_group_name_Hall 'P 2yb'
_symmetry_space_group_name_H-M 'P 1 21 1'
_atom_sites_solution_hydrogens geom
_atom_sites_solution_primary direct
_atom_sites_solution_secondary difmap
_audit_creation_method SHELXL-97
_cell_angle_alpha 90.00
_cell_angle_beta 101.632(2)
_cell_angle_gamma 90.00
_cell_formula_units_Z 2
_cell_length_a 6.1787(2)
_cell_length_b 8.2696(2)
_cell_length_c 12.3665(4)
_cell_measurement_reflns_used 1471
_cell_measurement_temperature 293(2)
_cell_measurement_theta_max 27.48
_cell_measurement_theta_min 1.00
_cell_volume 618.89(3)
_computing_cell_refinement 'DENZO and SCALEPACK (Otwinowski & Minor, 1997)'
_computing_data_collection 'COLLECT (Nonius, 1998)'
_computing_data_reduction 'DENZO and SCALEPACK (Otwinowski & Minor, 1997)'
_computing_molecular_graphics 'PLATON (Spek, 2009) and DIAMOND (Brandenburg, 1999)'
_computing_publication_material 'WinGX (Farrugia, 2012)'
_computing_structure_refinement 'SHELXL97 (Sheldrick, 2008)'
_computing_structure_solution 'SHELXS97 (Sheldrick, 2008)'
_diffrn_ambient_temperature 293(2)
_diffrn_measured_fraction_theta_full 0.987
_diffrn_measured_fraction_theta_max 0.987
_diffrn_measurement_device_type
;
Nonius KappaCCD area-detector
;
_diffrn_measurement_method '\f scans + \w scans'
_diffrn_radiation_monochromator graphite
_diffrn_radiation_source 'fine-focus sealed tube'
_diffrn_radiation_type MoK\a
_diffrn_radiation_wavelength 0.71073
_diffrn_reflns_av_R_equivalents 0.0170
_diffrn_reflns_av_sigmaI/netI 0.0246
_diffrn_reflns_limit_h_max 7
_diffrn_reflns_limit_h_min -7
_diffrn_reflns_limit_k_max 8
_diffrn_reflns_limit_k_min -10
_diffrn_reflns_limit_l_max 15
_diffrn_reflns_limit_l_min -16
_diffrn_reflns_number 2580
_diffrn_reflns_theta_full 27.41
_diffrn_reflns_theta_max 27.41
_diffrn_reflns_theta_min 5.48
_exptl_absorpt_coefficient_mu 0.089
_exptl_absorpt_correction_T_max 0.9911
_exptl_absorpt_correction_T_min 0.9567
_exptl_absorpt_correction_type multi-scan
_exptl_absorpt_process_details '(SCALEPACK; Otwinowski & Minor, 1997)'
_exptl_crystal_colour colorless
_exptl_crystal_density_diffrn 1.348
_exptl_crystal_density_method 'not measured'
_exptl_crystal_description prism
_exptl_crystal_F_000 264
_exptl_crystal_size_max 0.50
_exptl_crystal_size_mid 0.25
_exptl_crystal_size_min 0.10
_refine_diff_density_max 0.134
_refine_diff_density_min -0.160
_refine_ls_extinction_method none
_refine_ls_goodness_of_fit_ref 1.018
_refine_ls_hydrogen_treatment constr
_refine_ls_matrix_type full
_refine_ls_number_parameters 174
_refine_ls_number_reflns 1479
_refine_ls_number_restraints 1
_refine_ls_restrained_S_all 1.018
_refine_ls_R_factor_all 0.0503
_refine_ls_R_factor_gt 0.0393
_refine_ls_shift/su_max 0.0001
_refine_ls_shift/su_mean 0.0001
_refine_ls_structure_factor_coef Fsqd
_refine_ls_weighting_details 'calc w=1/[\s^2^(Fo^2^)+(0.0575P)^2^+0.0786P] where P=(Fo^2^+2Fc^2^)/3'
_refine_ls_weighting_scheme calc
_refine_ls_wR_factor_gt 0.0942
_refine_ls_wR_factor_ref 0.1023
_reflns_number_gt 1235
_reflns_number_total 1479
_reflns_threshold_expression I>2\s(I)
_cod_data_source_file fy2079.cif
_cod_data_source_block I
_cod_original_sg_symbol_H-M 'P 21'
_cod_database_code 2237304
_cod_database_fobs_code 2237304

loop_
_symmetry_equiv_pos_as_xyz
'x, y, z'
'-x, y+1/2, -z'

loop_
_atom_site_type_symbol
_atom_site_label
_atom_site_fract_x
_atom_site_fract_y
_atom_site_fract_z
_atom_site_U_iso_or_equiv
_atom_site_adp_type
_atom_site_calc_flag
_atom_site_refinement_flags
_atom_site_occupancy
_atom_site_symmetry_multiplicity
N N1 -0.3506(3) 0.6870(2) 0.76995(14) 0.0421(5) Uani d . 1 1
O O1 -0.3484(2) 0.6084(2) 0.94498(12) 0.0461(4) Uani d . 1 1
O O2 0.2230(3) 0.9476(3) 0.86700(12) 0.0527(5) Uani d . 1 1
H H2O 0.2433 0.9751 0.9320 0.079 Uiso calc R 1 1
C C1 -0.2491(4) 0.7574(3) 0.69150(17) 0.0408(5) Uani d . 1 1
C C2 -0.3367(5) 0.7420(4) 0.57760(19) 0.0563(7) Uani d . 1 1
H H2 -0.4659 0.6833 0.5536 0.068 Uiso calc R 1 1
C C3 -0.2321(5) 0.8131(4) 0.50211(19) 0.0640(8) Uani d . 1 1
H H3 -0.2903 0.8004 0.4272 0.077 Uiso calc R 1 1
C C4 -0.0430(6) 0.9027(4) 0.5350(2) 0.0631(7) Uani d . 1 1
H H4 0.0251 0.9512 0.4827 0.076 Uiso calc R 1 1
C C5 0.0453(5) 0.9202(3) 0.64626(19) 0.0531(6) Uani d . 1 1
H H5 0.1720 0.9821 0.6688 0.064 Uiso calc R 1 1
C C6 -0.0539(4) 0.8458(3) 0.72531(17) 0.0408(5) Uani d . 1 1
C C7 0.0393(4) 0.8579(3) 0.84224(17) 0.0392(5) Uani d . 1 1
C C8 -0.0553(4) 0.7782(3) 0.91735(16) 0.0374(5) Uani d . 1 1
C C9 -0.2559(3) 0.6871(3) 0.88098(16) 0.0374(5) Uani d . 1 1
C C10 -0.5599(4) 0.6003(4) 0.7363(2) 0.0558(6) Uani d . 1 1
H H10A -0.5330 0.4973 0.7057 0.084 Uiso calc R 1 1
H H10B -0.6579 0.6625 0.6817 0.084 Uiso calc R 1 1
H H10C -0.6261 0.5843 0.7994 0.084 Uiso calc R 1 1
C C11 0.0412(3) 0.7767(3) 1.03788(15) 0.0374(5) Uani d . 1 1
C C12 0.2473(4) 0.7070(3) 1.07702(19) 0.0456(5) Uani d . 1 1
H H12 0.3288 0.6669 1.0274 0.055 Uiso calc R 1 1
C C13 0.3319(4) 0.6971(4) 1.1895(2) 0.0537(6) Uani d . 1 1
H H13 0.4682 0.6483 1.2151 0.064 Uiso calc R 1 1
C C14 0.2142(5) 0.7594(4) 1.26318(19) 0.0568(7) Uani d . 1 1
H H14 0.2709 0.7523 1.3386 0.068 Uiso calc R 1 1
C C15 0.0133(4) 0.8321(4) 1.22571(19) 0.0535(6) Uani d . 1 1
H H15 -0.0640 0.8764 1.2758 0.064 Uiso calc R 1 1
C C16 -0.0749(4) 0.8396(3) 1.11342(18) 0.0460(6) Uani d . 1 1
H H16 -0.2124 0.8871 1.0886 0.055 Uiso calc R 1 1

loop_
_atom_site_aniso_label
_atom_site_aniso_U_11
_atom_site_aniso_U_22
_atom_site_aniso_U_33
_atom_site_aniso_U_12
_atom_site_aniso_U_13
_atom_site_aniso_U_23
N1 0.0427(10) 0.0467(10) 0.0362(9) 0.0025(9) 0.0062(7) 0.0040(9)
O1 0.0438(8) 0.0554(10) 0.0408(8) 0.0007(8) 0.0124(6) 0.0101(7)
O2 0.0653(10) 0.0598(10) 0.0366(8) -0.0198(9) 0.0191(8) -0.0084(8)
C1 0.0524(12) 0.0392(11) 0.0311(10) 0.0092(10) 0.0095(9) 0.0020(9)
C2 0.0630(15) 0.0639(17) 0.0397(12) 0.0002(13) 0.0047(11) 0.0030(12)
C3 0.087(2) 0.0729(19) 0.0299(11) 0.0020(17) 0.0058(12) 0.0045(12)
C4 0.0925(19) 0.0656(17) 0.0352(11) -0.0053(16) 0.0220(12) 0.0065(12)
C5 0.0719(15) 0.0535(15) 0.0376(11) -0.0069(13) 0.0201(11) -0.0013(12)
C6 0.0531(13) 0.0377(11) 0.0339(10) 0.0027(10) 0.0143(9) -0.0009(9)
C7 0.0472(12) 0.0402(12) 0.0325(10) -0.0009(9) 0.0136(9) -0.0039(9)
C8 0.0448(11) 0.0383(11) 0.0312(10) 0.0041(9) 0.0128(8) -0.0010(9)
C9 0.0418(11) 0.0392(11) 0.0327(10) 0.0083(10) 0.0115(8) 0.0030(9)
C10 0.0476(12) 0.0669(16) 0.0497(13) -0.0029(13) 0.0022(10) 0.0035(13)
C11 0.0432(11) 0.0398(11) 0.0315(10) -0.0029(10) 0.0127(9) 0.0005(9)
C12 0.0439(12) 0.0535(14) 0.0410(11) 0.0019(11) 0.0126(9) -0.0017(11)
C13 0.0470(13) 0.0618(15) 0.0492(13) 0.0024(12) 0.0019(10) 0.0052(13)
C14 0.0621(15) 0.0732(17) 0.0317(11) -0.0115(14) 0.0017(10) 0.0033(11)
C15 0.0594(15) 0.0693(16) 0.0353(11) -0.0037(13) 0.0177(10) -0.0062(12)
C16 0.0483(12) 0.0557(14) 0.0354(11) 0.0045(11) 0.0118(9) -0.0011(11)

loop_
_atom_type_symbol
_atom_type_description
_atom_type_scat_dispersion_real
_atom_type_scat_dispersion_imag
_atom_type_scat_source
C C 0.0033 0.0016 'International Tables Vol C Tables 4.2.6.8 and 6.1.1.4'
H H 0.0000 0.0000 'International Tables Vol C Tables 4.2.6.8 and 6.1.1.4'
N N 0.0061 0.0033 'International Tables Vol C Tables 4.2.6.8 and 6.1.1.4'
O O 0.0106 0.0060 'International Tables Vol C Tables 4.2.6.8 and 6.1.1.4'

loop_
_geom_angle_atom_site_label_1
_geom_angle_atom_site_label_2
_geom_angle_atom_site_label_3
_geom_angle
C9 N1 C1 122.40(19)
C9 N1 C10 117.14(19)
C1 N1 C10 120.37(18)
C7 O2 H2O 109.5
N1 C1 C6 119.64(18)
N1 C1 C2 121.7(2)
C6 C1 C2 118.7(2)
C3 C2 C1 120.2(2)
C3 C2 H2 119.9
C1 C2 H2 119.9
C2 C3 C4 121.3(2)
C2 C3 H3 119.3
C4 C3 H3 119.3
C3 C4 C5 119.5(2)
C3 C4 H4 120.3
C5 C4 H4 120.3
C4 C5 C6 120.7(2)
C4 C5 H5 119.7
C6 C5 H5 119.7
C5 C6 C1 119.60(19)
C5 C6 C7 121.7(2)
C1 C6 C7 118.66(19)
O2 C7 C8 124.90(19)
O2 C7 C6 114.51(18)
C8 C7 C6 120.6(2)
C7 C8 C9 119.96(18)
C7 C8 C11 123.1(2)
C9 C8 C11 116.93(18)
O1 C9 N1 118.3(2)
O1 C9 C8 123.29(18)
N1 C9 C8 118.40(18)
N1 C10 H10A 109.5
N1 C10 H10B 109.5
H10A C10 H10B 109.5
N1 C10 H10C 109.5
H10A C10 H10C 109.5
H10B C10 H10C 109.5
C16 C11 C12 118.78(19)
C16 C11 C8 120.87(19)
C12 C11 C8 120.32(18)
C13 C12 C11 120.4(2)
C13 C12 H12 119.8
C11 C12 H12 119.8
C14 C13 C12 120.0(2)
C14 C13 H13 120.0
C12 C13 H13 120.0
C15 C14 C13 120.2(2)
C15 C14 H14 119.9
C13 C14 H14 119.9
C14 C15 C16 120.2(2)
C14 C15 H15 119.9
C16 C15 H15 119.9
C15 C16 C11 120.3(2)
C15 C16 H16 119.8
C11 C16 H16 119.8

loop_
_geom_bond_atom_site_label_1
_geom_bond_atom_site_label_2
_geom_bond_distance
N1 C9 1.380(3)
N1 C1 1.385(3)
N1 C10 1.464(3)
O1 C9 1.248(3)
O2 C7 1.339(3)
O2 H2O 0.8200
C1 C6 1.400(3)
C1 C2 1.409(3)
C2 C3 1.370(4)
C2 H2 0.9300
C3 C4 1.374(4)
C3 H3 0.9300
C4 C5 1.382(3)
C4 H4 0.9300
C5 C6 1.397(3)
C5 H5 0.9300
C6 C7 1.448(3)
C7 C8 1.363(3)
C8 C9 1.443(3)
C8 C11 1.490(3)
C10 H10A 0.9600
C10 H10B 0.9600
C10 H10C 0.9600
C11 C16 1.389(3)
C11 C12 1.393(3)
C12 C13 1.386(3)
C12 H12 0.9300
C13 C14 1.376(4)
C13 H13 0.9300
C14 C15 1.373(4)
C14 H14 0.9300
C15 C16 1.387(3)
C15 H15 0.9300
C16 H16 0.9300

loop_
_geom_hbond_atom_site_label_D
_geom_hbond_atom_site_label_H
_geom_hbond_atom_site_label_A
_geom_hbond_site_symmetry_A
_geom_hbond_distance_DH
_geom_hbond_distance_HA
_geom_hbond_distance_DA
_geom_hbond_angle_DHA
O2 H2O O1 2_557 0.82 1.89 2.655(2) 155.9

loop_
_geom_torsion_atom_site_label_1
_geom_torsion_atom_site_label_2
_geom_torsion_atom_site_label_3
_geom_torsion_atom_site_label_4
_geom_torsion
C9 N1 C1 C6 -6.3(3)
C10 N1 C1 C6 177.3(2)
C9 N1 C1 C2 173.3(2)
C10 N1 C1 C2 -3.0(3)
N1 C1 C2 C3 -180.0(2)
C6 C1 C2 C3 -0.3(4)
C1 C2 C3 C4 -1.1(5)
C2 C3 C4 C5 0.7(5)
C3 C4 C5 C6 1.0(5)
C4 C5 C6 C1 -2.3(4)
C4 C5 C6 C7 178.0(3)
N1 C1 C6 C5 -178.4(2)
C2 C1 C6 C5 1.9(3)
N1 C1 C6 C7 1.4(3)
C2 C1 C6 C7 -178.3(2)
C5 C6 C7 O2 1.2(3)
C1 C6 C7 O2 -178.5(2)
C5 C6 C7 C8 -177.1(2)
C1 C6 C7 C8 3.2(3)
O2 C7 C8 C9 179.0(2)
C6 C7 C8 C9 -2.9(3)
O2 C7 C8 C11 -2.4(4)
C6 C7 C8 C11 175.7(2)
C1 N1 C9 O1 -173.6(2)
C10 N1 C9 O1 2.9(3)
C1 N1 C9 C8 6.6(3)
C10 N1 C9 C8 -177.0(2)
C7 C8 C9 O1 178.3(2)
C11 C8 C9 O1 -0.4(3)
C7 C8 C9 N1 -1.8(3)
C11 C8 C9 N1 179.48(19)
C7 C8 C11 C16 118.9(3)
C9 C8 C11 C16 -62.4(3)
C7 C8 C11 C12 -63.2(3)
C9 C8 C11 C12 115.5(2)
C16 C11 C12 C13 1.7(4)
C8 C11 C12 C13 -176.3(2)
C11 C12 C13 C14 -1.4(4)
C12 C13 C14 C15 -0.2(5)
C13 C14 C15 C16 1.6(5)
C14 C15 C16 C11 -1.3(4)
C12 C11 C16 C15 -0.3(4)
C8 C11 C16 C15 177.6(2)

loop_
_cod_related_entry_id
_cod_related_entry_database
_cod_related_entry_code
1 ChemSpider 10496295
